data_4070342
loop_
_publ_author_name
'Conway, Ben'
'Garc\'ia-\'Alvarez, Joaqu\'in'
'Hevia, Eva'
'Kennedy, Alan R.'
'Mulvey, Robert E.'
'Robertson, Stuart D.'

_publ_section_title
;
 Contacted Ion-Pair Lithium Alkylamidoaluminates: Intramolecular
 Alumination (Al&#x2212;H Exchange) Traps for TMEDA and PMDETA
;
_journal_issue 22
_journal_name_full Organometallics
_journal_page_first 6462
_journal_paper_doi 10.1021/om900736a
_journal_volume 28
_journal_year 2009
_chemical_formula_sum 'C20 H48 Al Li N4'
_chemical_formula_weight 378.54
_chemical_name_systematic
;
 ?
;
_space_group_IT_number 14
_symmetry_cell_setting monoclinic
_symmetry_space_group_name_Hall '-P 2ybc'
_symmetry_space_group_name_H-M 'P 1 21/c 1'
_atom_sites_solution_hydrogens geom
_atom_sites_solution_primary direct
_atom_sites_solution_secondary difmap
_audit_creation_method SHELXL-97
_cell_angle_alpha 90.00
_cell_angle_beta 99.457(2)
_cell_angle_gamma 90.00
_cell_formula_units_Z 4
_cell_length_a 9.2581(3)
_cell_length_b 15.4470(5)
_cell_length_c 18.2432(5)
_cell_measurement_reflns_used 5423
_cell_measurement_temperature 223(2)
_cell_measurement_theta_max 26.37
_cell_measurement_theta_min 1.00
_cell_volume 2573.50(14)
_computing_data_collection 'Denzo & Collect'
_computing_structure_refinement 'SHELXL-97 (Sheldrick, 1997)'
_computing_structure_solution SIR
_diffrn_ambient_temperature 223(2)
_diffrn_measured_fraction_theta_full 0.999
_diffrn_measured_fraction_theta_max 0.999
_diffrn_measurement_device_type 'Nonius Kappa CCD'
_diffrn_measurement_method 'omega and phi scans'
_diffrn_radiation_monochromator graphite
_diffrn_radiation_source 'fine-focus sealed tube'
_diffrn_radiation_type MoK\a
_diffrn_radiation_wavelength 0.71073
_diffrn_reflns_av_R_equivalents 0.053
_diffrn_reflns_av_sigmaI/netI 0.0474
_diffrn_reflns_limit_h_max 11
_diffrn_reflns_limit_h_min -11
_diffrn_reflns_limit_k_max 18
_diffrn_reflns_limit_k_min -19
_diffrn_reflns_limit_l_max 22
_diffrn_reflns_limit_l_min -22
_diffrn_reflns_number 31196
_diffrn_reflns_theta_full 26.00
_diffrn_reflns_theta_max 26.00
_diffrn_reflns_theta_min 1.74
_diffrn_standards_number 0
_exptl_absorpt_coefficient_mu 0.089
_exptl_absorpt_correction_type none
_exptl_crystal_colour colourless
_exptl_crystal_density_diffrn 0.977
_exptl_crystal_density_method 'not measured'
_exptl_crystal_description fragment
_exptl_crystal_F_000 848
_exptl_crystal_size_max 0.25
_exptl_crystal_size_mid 0.20
_exptl_crystal_size_min 0.18
_refine_diff_density_max 0.294
_refine_diff_density_min -0.224
_refine_diff_density_rms 0.035
_refine_ls_extinction_method none
_refine_ls_goodness_of_fit_ref 1.013
_refine_ls_hydrogen_treatment mixed
_refine_ls_matrix_type full
_refine_ls_number_parameters 293
_refine_ls_number_reflns 5063
_refine_ls_number_restraints 0
_refine_ls_restrained_S_all 1.013
_refine_ls_R_factor_all 0.0895
_refine_ls_R_factor_gt 0.0501
_refine_ls_shift/su_max 0.000
_refine_ls_shift/su_mean 0.000
_refine_ls_structure_factor_coef Fsqd
_refine_ls_weighting_details 'calc w=1/[\s^2^(Fo^2^)+(0.0489P)^2^+1.0010P] where P=(Fo^2^+2Fc^2^)/3'
_refine_ls_weighting_scheme calc
_refine_ls_wR_factor_gt 0.1094
_refine_ls_wR_factor_ref 0.1291
_reflns_number_gt 3351
_reflns_number_total 5063
_reflns_threshold_expression I>2\s(I)
_cod_data_source_file om900736a_si_001.cif
_cod_data_source_block grem243
_cod_original_sg_symbol_H-M P21/c
_cod_database_code 4070342

loop_
_symmetry_equiv_pos_as_xyz
'x, y, z'
'-x, y+1/2, -z+1/2'
'-x, -y, -z'
'x, -y-1/2, z-1/2'

loop_
_atom_site_label
_atom_site_type_symbol
_atom_site_fract_x
_atom_site_fract_y
_atom_site_fract_z
_atom_site_U_iso_or_equiv
_atom_site_adp_type
_atom_site_occupancy
_atom_site_symmetry_multiplicity
_atom_site_calc_flag
_atom_site_refinement_flags
_atom_site_disorder_assembly
_atom_site_disorder_group
Al1 Al 0.29911(6) 0.07897(4) 0.19636(3) 0.03699(17) Uani 1 1 d . . .
Li1 Li 0.0863(3) 0.2506(2) 0.09238(17) 0.0405(7) Uani 1 1 d . A .
N1 N 0.31108(16) 0.25326(10) 0.12071(8) 0.0386(4) Uani 1 1 d . . .
N2 N 0.1139(2) 0.28760(13) -0.02088(9) 0.0550(5) Uani 1 1 d . . .
N3 N -0.00673(16) 0.14081(10) 0.12647(8) 0.0389(4) Uani 1 1 d . . .
N4 N -0.07449(18) 0.32392(11) 0.14205(9) 0.0478(4) Uani 1 1 d . . .
C1 C 0.3687(2) 0.16306(14) 0.12394(12) 0.0421(5) Uani 1 1 d . A .
C2 C 0.3669(3) 0.29681(14) 0.19112(12) 0.0554(6) Uani 1 1 d . A .
H2A H 0.4730 0.2978 0.1986 0.083 Uiso 1 1 calc R . .
H2B H 0.3345 0.2657 0.2317 0.083 Uiso 1 1 calc R . .
H2C H 0.3299 0.3556 0.1896 0.083 Uiso 1 1 calc R . .
C3 C 0.3557(2) 0.30264(15) 0.05900(12) 0.0532(6) Uani 1 1 d . A .
H3A H 0.4609 0.2945 0.0594 0.064 Uiso 1 1 calc R . .
H3B H 0.3384 0.3644 0.0661 0.064 Uiso 1 1 calc R . .
C4 C 0.2730(2) 0.27453(16) -0.01489(12) 0.0556(6) Uani 1 1 d . A .
H4A H 0.3085 0.3073 -0.0544 0.067 Uiso 1 1 calc R . .
H4B H 0.2924 0.2131 -0.0224 0.067 Uiso 1 1 calc R . .
C5 C 0.0379(4) 0.2341(3) -0.08177(15) 0.1071(12) Uani 1 1 d . A .
H5A H 0.0709 0.2500 -0.1278 0.161 Uiso 1 1 calc R . .
H5B H -0.0668 0.2435 -0.0867 0.161 Uiso 1 1 calc R . .
H5C H 0.0596 0.1736 -0.0711 0.161 Uiso 1 1 calc R . .
C6 C 0.0784(3) 0.3788(2) -0.03761(17) 0.0908(10) Uani 1 1 d . A .
H6A H 0.1226 0.4146 0.0038 0.136 Uiso 1 1 calc R . .
H6B H -0.0271 0.3865 -0.0456 0.136 Uiso 1 1 calc R . .
H6C H 0.1161 0.3958 -0.0821 0.136 Uiso 1 1 calc R . .
C7 C 0.0882(2) 0.11443(15) 0.19695(11) 0.0423(5) Uani 1 1 d . A .
C8 C -0.0252(3) 0.06727(15) 0.07534(13) 0.0613(6) Uani 1 1 d . A .
H8A H -0.0694 0.0194 0.0980 0.092 Uiso 1 1 calc R . .
H8B H 0.0697 0.0497 0.0645 0.092 Uiso 1 1 calc R . .
H8C H -0.0880 0.0839 0.0296 0.092 Uiso 1 1 calc R . .
C9 C -0.1517(2) 0.17096(14) 0.13879(13) 0.0520(6) Uani 1 1 d . A .
H9A H -0.1960 0.1269 0.1667 0.062 Uiso 1 1 calc R . .
H9B H -0.2153 0.1786 0.0907 0.062 Uiso 1 1 calc R . .
C10 C -0.1420(2) 0.25524(15) 0.18094(12) 0.0524(6) Uani 1 1 d . A .
H10A H -0.2406 0.2734 0.1874 0.063 Uiso 1 1 calc R . .
H10B H -0.0841 0.2466 0.2304 0.063 Uiso 1 1 calc R . .
C11 C -0.0178(3) 0.39207(18) 0.19501(17) 0.0846(9) Uani 1 1 d . A .
H11A H -0.0975 0.4162 0.2170 0.127 Uiso 1 1 calc R . .
H11B H 0.0265 0.4374 0.1693 0.127 Uiso 1 1 calc R . .
H11C H 0.0552 0.3677 0.2338 0.127 Uiso 1 1 calc R . .
C12 C -0.1855(3) 0.36146(18) 0.08341(15) 0.0751(8) Uani 1 1 d . A .
H12A H -0.2652 0.3852 0.1056 0.113 Uiso 1 1 calc R . .
H12B H -0.2231 0.3167 0.0480 0.113 Uiso 1 1 calc R . .
H12C H -0.1413 0.4071 0.0580 0.113 Uiso 1 1 calc R . .
C13 C 0.3221(2) -0.04379(13) 0.16235(12) 0.0508(5) Uani 1 1 d . A 1
H13A H 0.3729 -0.0758 0.2053 0.061 Uiso 1 1 calc R A 1
H13B H 0.2234 -0.0684 0.1506 0.061 Uiso 1 1 calc R A 1
C14A C 0.3998(3) -0.06496(16) 0.09717(15) 0.0421(6) Uani 0.85 1 d P A 1
H14 H 0.3508 -0.0323 0.0534 0.051 Uiso 0.85 1 calc PR A 1
C15 C 0.5588(3) -0.03976(18) 0.11078(16) 0.0769(8) Uani 1 1 d . A 1
H15A H 0.5675 0.0218 0.1212 0.115 Uiso 1 1 calc R A 1
H15B H 0.6019 -0.0529 0.0670 0.115 Uiso 1 1 calc R A 1
H15C H 0.6097 -0.0719 0.1529 0.115 Uiso 1 1 calc R A 1
C16 C 0.3901(3) -0.16185(17) 0.07762(17) 0.0795(8) Uani 1 1 d . A 1
H16A H 0.4391 -0.1953 0.1195 0.119 Uiso 1 1 calc R A 1
H16B H 0.4369 -0.1724 0.0346 0.119 Uiso 1 1 calc R A 1
H16C H 0.2881 -0.1791 0.0664 0.119 Uiso 1 1 calc R A 1
C17 C 0.3869(2) 0.09082(16) 0.30442(11) 0.0465(5) Uani 1 1 d . A .
C18 C 0.5373(3) 0.05475(15) 0.33422(12) 0.0568(6) Uani 1 1 d . . .
H18 H 0.5315 -0.0099 0.3199 0.068 Uiso 1 1 d R A .
C19A C 0.659(2) 0.1155(10) 0.3009(10) 0.072(4) Uani 0.50 1 d P A 1
H19A H 0.7557 0.0904 0.3146 0.108 Uiso 0.50 1 calc PR A 1
H19B H 0.6582 0.1734 0.3213 0.108 Uiso 0.50 1 calc PR A 1
H19C H 0.6342 0.1182 0.2472 0.108 Uiso 0.50 1 calc PR A 1
C20A C 0.575(3) 0.0537(17) 0.4226(11) 0.079(6) Uani 0.50 1 d P A 1
H20A H 0.6735 0.0317 0.4378 0.118 Uiso 0.50 1 calc PR A 1
H20B H 0.5059 0.0168 0.4423 0.118 Uiso 0.50 1 calc PR A 1
H20C H 0.5687 0.1121 0.4414 0.118 Uiso 0.50 1 calc PR A 1
C14B C 0.431(2) -0.0846(12) 0.1373(11) 0.066(5) Uiso 0.15 1 d P B 2
H14B H 0.4830 -0.0863 0.1700 0.080 Uiso 0.15 1 d PR B 2
C19B C 0.649(2) 0.0805(10) 0.3001(11) 0.082(4) Uani 0.50 1 d P A 2
H19D H 0.6286 0.0638 0.2482 0.124 Uiso 0.50 1 calc PR A 2
H19E H 0.7389 0.0532 0.3238 0.124 Uiso 0.50 1 calc PR A 2
H19F H 0.6591 0.1429 0.3039 0.124 Uiso 0.50 1 calc PR A 2
C20B C 0.577(2) 0.0668(17) 0.4154(12) 0.075(5) Uani 0.50 1 d P A 2
H20D H 0.6681 0.0371 0.4331 0.112 Uiso 0.50 1 calc PR A 2
H20E H 0.4999 0.0433 0.4398 0.112 Uiso 0.50 1 calc PR A 2
H20F H 0.5883 0.1281 0.4265 0.112 Uiso 0.50 1 calc PR A 2
H1A H 0.475(2) 0.1672(14) 0.1280(11) 0.054(6) Uiso 1 1 d . . .
H1B H 0.337(2) 0.1371(13) 0.0760(12) 0.051(6) Uiso 1 1 d . . .
H7A H 0.098(2) 0.1650(14) 0.2300(11) 0.049(6) Uiso 1 1 d . . .
H7B H 0.038(3) 0.0702(15) 0.2239(12) 0.067(7) Uiso 1 1 d . . .
H17A H 0.389(2) 0.1512(17) 0.3206(12) 0.068(7) Uiso 1 1 d . . .
H17B H 0.316(3) 0.0631(15) 0.3316(13) 0.069(7) Uiso 1 1 d . . .

loop_
_atom_site_aniso_label
_atom_site_aniso_U_11
_atom_site_aniso_U_22
_atom_site_aniso_U_33
_atom_site_aniso_U_23
_atom_site_aniso_U_13
_atom_site_aniso_U_12
Al1 0.0403(3) 0.0346(3) 0.0375(3) 0.0017(2) 0.0105(2) 0.0033(3)
Li1 0.0371(17) 0.0437(19) 0.0410(17) 0.0020(14) 0.0078(14) -0.0009(14)
N1 0.0372(9) 0.0344(9) 0.0437(9) 0.0029(7) 0.0051(7) -0.0044(7)
N2 0.0506(11) 0.0717(13) 0.0427(10) 0.0131(9) 0.0075(8) -0.0055(10)
N3 0.0347(9) 0.0387(9) 0.0431(9) -0.0025(7) 0.0061(7) -0.0025(7)
N4 0.0437(10) 0.0451(11) 0.0553(10) -0.0036(8) 0.0098(8) 0.0058(8)
C1 0.0425(12) 0.0425(12) 0.0428(12) 0.0019(10) 0.0113(10) 0.0016(10)
C2 0.0560(14) 0.0442(13) 0.0623(14) -0.0056(11) -0.0011(11) -0.0062(11)
C3 0.0410(12) 0.0532(14) 0.0662(14) 0.0215(11) 0.0117(11) -0.0058(10)
C4 0.0566(14) 0.0639(15) 0.0520(13) 0.0217(11) 0.0259(11) 0.0054(11)
C5 0.106(3) 0.161(3) 0.0510(16) -0.0035(19) 0.0007(16) -0.047(2)
C6 0.0750(19) 0.102(2) 0.099(2) 0.0514(19) 0.0250(17) 0.0289(17)
C7 0.0444(12) 0.0431(12) 0.0406(11) 0.0042(10) 0.0106(9) 0.0020(10)
C8 0.0609(15) 0.0528(15) 0.0666(15) -0.0141(12) -0.0006(12) -0.0088(11)
C9 0.0348(11) 0.0557(14) 0.0662(14) 0.0095(11) 0.0108(10) -0.0037(10)
C10 0.0420(12) 0.0637(15) 0.0551(13) 0.0059(11) 0.0191(10) 0.0136(11)
C11 0.084(2) 0.0697(18) 0.103(2) -0.0356(16) 0.0244(17) -0.0021(15)
C12 0.0647(16) 0.0729(18) 0.0868(19) 0.0220(15) 0.0100(14) 0.0204(13)
C13 0.0559(14) 0.0407(12) 0.0592(13) 0.0005(10) 0.0198(11) 0.0031(10)
C14A 0.0490(15) 0.0387(14) 0.0381(13) -0.0018(11) 0.0055(11) 0.0062(11)
C15 0.0622(16) 0.0644(17) 0.112(2) -0.0191(16) 0.0379(16) -0.0040(13)
C16 0.0712(17) 0.0628(17) 0.108(2) -0.0356(16) 0.0255(16) -0.0012(14)
C17 0.0512(13) 0.0480(14) 0.0418(11) 0.0044(10) 0.0124(10) 0.0069(11)
C18 0.0637(16) 0.0526(14) 0.0495(13) -0.0063(11) -0.0041(12) 0.0152(12)
C19A 0.050(4) 0.114(10) 0.052(4) -0.006(6) 0.011(3) -0.017(7)
C20A 0.121(11) 0.059(6) 0.044(6) 0.000(7) -0.023(6) 0.010(7)
C19B 0.047(6) 0.119(12) 0.079(6) -0.010(7) 0.001(4) -0.001(7)
C20B 0.074(7) 0.091(10) 0.056(6) 0.040(5) 0.000(5) 0.018(5)

loop_
_atom_type_symbol
_atom_type_description
_atom_type_scat_dispersion_real
_atom_type_scat_dispersion_imag
_atom_type_scat_source
Al Al 0.0645 0.0514 'International Tables Vol C Tables 4.2.6.8 and 6.1.1.4'
Li Li -0.0003 0.0001 'International Tables Vol C Tables 4.2.6.8 and 6.1.1.4'
N N 0.0061 0.0033 'International Tables Vol C Tables 4.2.6.8 and 6.1.1.4'
C C 0.0033 0.0016 'International Tables Vol C Tables 4.2.6.8 and 6.1.1.4'
H H 0.0000 0.0000 'International Tables Vol C Tables 4.2.6.8 and 6.1.1.4'

loop_
_geom_angle_atom_site_label_1
_geom_angle_atom_site_label_2
_geom_angle_atom_site_label_3
_geom_angle
C17 Al1 C13 109.92(10)
C17 Al1 C7 101.78(9)
C13 Al1 C7 113.91(10)
C17 Al1 C1 117.29(10)
C13 Al1 C1 109.89(9)
C7 Al1 C1 103.83(9)
N3 Li1 N1 113.48(16)
N3 Li1 N4 87.35(13)
N1 Li1 N4 127.99(17)
N3 Li1 N2 128.38(17)
N1 Li1 N2 87.85(13)
N4 Li1 N2 116.61(16)
N3 Li1 C9 31.13(8)
N1 Li1 C9 138.76(15)
N4 Li1 C9 58.21(10)
N2 Li1 C9 128.50(14)
N3 Li1 C3 138.06(16)
N1 Li1 C3 31.16(7)
N4 Li1 C3 129.69(15)
N2 Li1 C3 58.17(10)
C9 Li1 C3 168.66(15)
C2 N1 C3 109.20(16)
C2 N1 C1 108.78(16)
C3 N1 C1 111.75(16)
C2 N1 Li1 115.12(15)
C3 N1 Li1 102.53(14)
C1 N1 Li1 109.40(15)
C5 N2 C6 108.7(2)
C5 N2 C4 109.1(2)
C6 N2 C4 109.53(19)
C5 N2 Li1 116.75(18)
C6 N2 Li1 112.83(18)
C4 N2 Li1 99.42(14)
C8 N3 C9 109.24(16)
C8 N3 C7 109.18(16)
C9 N3 C7 112.21(15)
C8 N3 Li1 117.48(16)
C9 N3 Li1 102.95(15)
C7 N3 Li1 105.72(15)
C11 N4 C10 109.54(19)
C11 N4 C12 109.1(2)
C10 N4 C12 109.41(18)
C11 N4 Li1 116.80(17)
C10 N4 Li1 101.49(14)
C12 N4 Li1 110.15(17)
N1 C1 Al1 118.28(13)
N1 C1 H1A 107.0(13)
Al1 C1 H1A 114.6(12)
N1 C1 H1B 107.4(12)
Al1 C1 H1B 104.0(12)
H1A C1 H1B 104.5(17)
N1 C2 H2A 109.5
N1 C2 H2B 109.5
H2A C2 H2B 109.5
N1 C2 H2C 109.5
H2A C2 H2C 109.5
H2B C2 H2C 109.5
N1 C3 C4 111.73(17)
N1 C3 Li1 46.31(10)
C4 C3 Li1 76.65(13)
N1 C3 H3A 109.3
C4 C3 H3A 109.3
Li1 C3 H3A 152.4
N1 C3 H3B 109.3
C4 C3 H3B 109.3
Li1 C3 H3B 94.6
H3A C3 H3B 107.9
N2 C4 C3 112.57(18)
N2 C4 H4A 109.1
C3 C4 H4A 109.1
N2 C4 H4B 109.1
C3 C4 H4B 109.1
H4A C4 H4B 107.8
N2 C5 H5A 109.5
N2 C5 H5B 109.5
H5A C5 H5B 109.5
N2 C5 H5C 109.5
H5A C5 H5C 109.5
H5B C5 H5C 109.5
N2 C6 H6A 109.5
N2 C6 H6B 109.5
H6A C6 H6B 109.5
N2 C6 H6C 109.5
H6A C6 H6C 109.5
H6B C6 H6C 109.5
N3 C7 Al1 120.06(13)
N3 C7 H7A 107.1(11)
Al1 C7 H7A 103.2(12)
N3 C7 H7B 110.7(13)
Al1 C7 H7B 110.3(13)
H7A C7 H7B 104.1(17)
N3 C8 H8A 109.5
N3 C8 H8B 109.5
H8A C8 H8B 109.5
N3 C8 H8C 109.5
H8A C8 H8C 109.5
H8B C8 H8C 109.5
N3 C9 C10 111.84(17)
N3 C9 Li1 45.91(11)
C10 C9 Li1 77.82(13)
N3 C9 H9A 109.2
C10 C9 H9A 109.2
Li1 C9 H9A 152.6
N3 C9 H9B 109.2
C10 C9 H9B 109.2
Li1 C9 H9B 93.7
H9A C9 H9B 107.9
N4 C10 C9 111.78(17)
N4 C10 H10A 109.3
C9 C10 H10A 109.3
N4 C10 H10B 109.3
C9 C10 H10B 109.3
H10A C10 H10B 107.9
N4 C11 H11A 109.5
N4 C11 H11B 109.5
H11A C11 H11B 109.5
N4 C11 H11C 109.5
H11A C11 H11C 109.5
H11B C11 H11C 109.5
N4 C12 H12A 109.5
N4 C12 H12B 109.5
H12A C12 H12B 109.5
N4 C12 H12C 109.5
H12A C12 H12C 109.5
H12B C12 H12C 109.5
C14A C13 Al1 121.94(15)
C14A C13 H13A 106.8
Al1 C13 H13A 106.8
C14A C13 H13B 106.8
Al1 C13 H13B 106.8
H13A C13 H13B 106.7
C15 C14A C13 113.0(2)
C15 C14A C16 108.0(2)
C13 C14A C16 111.9(2)
C15 C14A H14 107.9
C13 C14A H14 107.9
C16 C14A H14 107.9
C15 C14A H14B 63.4
C13 C14A H14B 65.4
C16 C14A H14B 89.6
C18 C17 Al1 121.14(15)
C18 C17 H17A 105.5(14)
Al1 C17 H17A 111.6(13)
C18 C17 H17B 108.1(14)
Al1 C17 H17B 105.0(13)
H17A C17 H17B 104.4(19)
C19B C18 C20B 110.0(12)
C19B C18 C17 117.0(9)
C20B C18 C17 112.0(9)
C19B C18 C20A 114.4(12)
C20B C18 C20A 8(2)
C17 C18 C20A 113.7(9)
C19B C18 C19A 17.5(12)
C20B C18 C19A 103.0(12)
C17 C18 C19A 107.5(8)
C20A C18 C19A 109.1(11)
C19B C18 H18 100.4
C20B C18 H18 111.7
C17 C18 H18 105.0
C20A C18 H18 103.9
C19A C18 H18 117.8
C18 C19A H19A 109.5
C18 C19A H19B 109.5
C18 C19A H19C 109.5
C18 C20A H20A 109.5
C18 C20A H20B 109.5
C18 C20A H20C 109.5
C18 C19B H19D 109.5
C18 C19B H19E 109.5
H19D C19B H19E 109.5
C18 C19B H19F 109.5
H19D C19B H19F 109.5
H19E C19B H19F 109.5
C18 C20B H20D 109.5
C18 C20B H20E 109.5
H20D C20B H20E 109.5
C18 C20B H20F 109.5
H20D C20B H20F 109.5
H20E C20B H20F 109.5

loop_
_geom_bond_atom_site_label_1
_geom_bond_atom_site_label_2
_geom_bond_distance
Al1 C17 2.013(2)
Al1 C13 2.017(2)
Al1 C7 2.029(2)
Al1 C1 2.032(2)
Li1 N3 2.045(3)
Li1 N1 2.060(3)
Li1 N4 2.182(4)
Li1 N2 2.198(3)
Li1 C9 2.775(4)
Li1 C3 2.781(4)
N1 C2 1.467(2)
N1 C3 1.474(2)
N1 C1 1.490(3)
N2 C5 1.468(3)
N2 C6 1.468(3)
N2 C4 1.473(3)
N3 C8 1.462(3)
N3 C9 1.472(2)
N3 C7 1.490(2)
N4 C11 1.467(3)
N4 C10 1.472(3)
N4 C12 1.475(3)
C1 H1A 0.98(2)
C1 H1B 0.96(2)
C2 H2A 0.9700
C2 H2B 0.9700
C2 H2C 0.9700
C3 C4 1.501(3)
C3 H3A 0.9800
C3 H3B 0.9800
C4 H4A 0.9800
C4 H4B 0.9800
C5 H5A 0.9700
C5 H5B 0.9700
C5 H5C 0.9700
C6 H6A 0.9700
C6 H6B 0.9700
C6 H6C 0.9700
C7 H7A 0.98(2)
C7 H7B 1.00(2)
C8 H8A 0.9700
C8 H8B 0.9700
C8 H8C 0.9700
C9 C10 1.507(3)
C9 H9A 0.9800
C9 H9B 0.9800
C10 H10A 0.9800
C10 H10B 0.9800
C11 H11A 0.9700
C11 H11B 0.9700
C11 H11C 0.9700
C12 H12A 0.9700
C12 H12B 0.9700
C12 H12C 0.9700
C13 C14A 1.523(3)
C13 H13A 0.9800
C13 H13B 0.9800
C14A C15 1.504(3)
C14A C16 1.538(3)
C14A H14 0.9900
C15 H15A 0.9700
C15 H15B 0.9700
C15 H15C 0.9700
C16 H16A 0.9700
C16 H16B 0.9700
C16 H16C 0.9700
C17 C18 1.515(3)
C17 H17A 0.98(2)
C17 H17B 0.99(2)
C18 C19B 1.350(18)
C18 C20B 1.48(2)
C18 C20A 1.59(2)
C18 C19A 1.656(16)
C18 H18 1.0312
C19A H19A 0.9700
C19A H19B 0.9700
C19A H19C 0.9700
C20A H20A 0.9700
C20A H20B 0.9700
C20A H20C 0.9700
C14B H14B 0.7050
C19B H19D 0.9700
C19B H19E 0.9700
C19B H19F 0.9700
C20B H20D 0.9700
C20B H20E 0.9700
C20B H20F 0.9700

loop_
_geom_torsion_atom_site_label_1
_geom_torsion_atom_site_label_2
_geom_torsion_atom_site_label_3
_geom_torsion_atom_site_label_4
_geom_torsion
N3 Li1 N1 C2 -93.5(2)
N4 Li1 N1 C2 12.5(3)
N2 Li1 N1 C2 135.15(15)
C9 Li1 N1 C2 -70.4(3)
C3 Li1 N1 C2 118.4(2)
N3 Li1 N1 C3 148.08(17)
N4 Li1 N1 C3 -105.9(2)
N2 Li1 N1 C3 16.70(17)
C9 Li1 N1 C3 171.1(2)
N3 Li1 N1 C1 29.4(2)
N4 Li1 N1 C1 135.3(2)
N2 Li1 N1 C1 -102.03(15)
C9 Li1 N1 C1 52.4(3)
C3 Li1 N1 C1 -118.73(19)
N3 Li1 N2 C5 10.0(3)
N1 Li1 N2 C5 128.6(2)
N4 Li1 N2 C5 -99.4(3)
C9 Li1 N2 C5 -30.1(3)
C3 Li1 N2 C5 138.7(2)
N3 Li1 N2 C6 136.9(2)
N1 Li1 N2 C6 -104.49(19)
N4 Li1 N2 C6 27.6(2)
C9 Li1 N2 C6 96.8(2)
C3 Li1 N2 C6 -94.41(18)
N3 Li1 N2 C4 -107.2(2)
N1 Li1 N2 C4 11.45(17)
N4 Li1 N2 C4 143.52(18)
C9 Li1 N2 C4 -147.23(19)
C3 Li1 N2 C4 21.53(13)
N1 Li1 N3 C8 -89.9(2)
N4 Li1 N3 C8 139.43(16)
N2 Li1 N3 C8 17.1(3)
C9 Li1 N3 C8 120.0(2)
C3 Li1 N3 C8 -65.7(3)
N1 Li1 N3 C9 150.05(17)
N4 Li1 N3 C9 19.39(15)
N2 Li1 N3 C9 -103.0(2)
C3 Li1 N3 C9 174.2(2)
N1 Li1 N3 C7 32.2(2)
N4 Li1 N3 C7 -98.50(14)
N2 Li1 N3 C7 139.13(19)
C9 Li1 N3 C7 -117.89(18)
C3 Li1 N3 C7 56.3(3)
N3 Li1 N4 C11 127.20(19)
N1 Li1 N4 C11 9.2(3)
N2 Li1 N4 C11 -100.6(2)
C9 Li1 N4 C11 138.9(2)
C3 Li1 N4 C11 -31.1(3)
N3 Li1 N4 C10 8.19(16)
N1 Li1 N4 C10 -109.8(2)
N2 Li1 N4 C10 140.41(17)
C9 Li1 N4 C10 19.84(12)
C3 Li1 N4 C10 -150.12(18)
N3 Li1 N4 C12 -107.65(17)
N1 Li1 N4 C12 134.3(2)
N2 Li1 N4 C12 24.6(2)
C9 Li1 N4 C12 -96.00(17)
C3 Li1 N4 C12 94.0(2)
C2 N1 C1 Al1 67.0(2)
C3 N1 C1 Al1 -172.31(14)
Li1 N1 C1 Al1 -59.47(19)
C17 Al1 C1 N1 -76.77(18)
C13 Al1 C1 N1 156.77(15)
C7 Al1 C1 N1 34.56(18)
C2 N1 C3 C4 -166.12(18)
C1 N1 C3 C4 73.5(2)
Li1 N1 C3 C4 -43.6(2)
C2 N1 C3 Li1 -122.54(19)
C1 N1 C3 Li1 117.06(19)
N3 Li1 C3 N1 -46.5(2)
N4 Li1 C3 N1 100.0(2)
N2 Li1 C3 N1 -160.2(2)
C9 Li1 C3 N1 -31.1(7)
N3 Li1 C3 C4 92.3(2)
N1 Li1 C3 C4 138.8(2)
N4 Li1 C3 C4 -121.2(2)
N2 Li1 C3 C4 -21.41(13)
C9 Li1 C3 C4 107.7(7)
C5 N2 C4 C3 -161.4(2)
C6 N2 C4 C3 79.7(2)
Li1 N2 C4 C3 -38.7(2)
N1 C3 C4 N2 60.9(2)
Li1 C3 C4 N2 30.09(16)
C8 N3 C7 Al1 63.4(2)
C9 N3 C7 Al1 -175.35(14)
Li1 N3 C7 Al1 -63.86(19)
C17 Al1 C7 N3 161.54(16)
C13 Al1 C7 N3 -80.22(18)
C1 Al1 C7 N3 39.29(19)
C8 N3 C9 C10 -170.78(18)
C7 N3 C9 C10 68.0(2)
Li1 N3 C9 C10 -45.2(2)
C8 N3 C9 Li1 -125.57(19)
C7 N3 C9 Li1 113.21(19)
N1 Li1 C9 N3 -44.0(2)
N4 Li1 C9 N3 -157.04(18)
N2 Li1 C9 N3 102.6(2)
C3 Li1 C9 N3 -20.1(7)
N3 Li1 C9 C10 137.6(2)
N1 Li1 C9 C10 93.6(3)
N4 Li1 C9 C10 -19.41(12)
N2 Li1 C9 C10 -119.8(2)
C3 Li1 C9 C10 117.6(7)
C11 N4 C10 C9 -158.97(19)
C12 N4 C10 C9 81.5(2)
Li1 N4 C10 C9 -34.9(2)
N3 C9 C10 N4 58.2(2)
Li1 C9 C10 N4 26.81(15)
C17 Al1 C13 C14A -123.23(19)
C7 Al1 C13 C14A 123.30(19)
C1 Al1 C13 C14A 7.3(2)
Al1 C13 C14A C15 63.3(3)
Al1 C13 C14A C16 -174.58(18)
C13 Al1 C17 C18 47.0(2)
C7 Al1 C17 C18 168.10(19)
C1 Al1 C17 C18 -79.4(2)
Al1 C17 C18 C19B 54.5(8)
Al1 C17 C18 C20B -177.2(12)
Al1 C17 C18 C20A -168.7(10)
Al1 C17 C18 C19A 70.4(6)
